data_4346646
loop_
_publ_author_name
'Ar\?ic\?i, M\"ursel'
'Ye\,silel, Okan Zafer'
'Ta\,s, Murat'
'Demiral, Hakan'

_publ_section_title
;
 Effect of Solvent Molecule in Pore for Flexible Porous Coordination
 Polymer upon Gas Adsorption and Iodine Encapsulation.
;
_journal_issue 23
_journal_name_full 'Inorganic chemistry'
_journal_page_first 11283
_journal_page_last 11291
_journal_paper_doi 10.1021/acs.inorgchem.5b01869
_journal_volume 54
_journal_year 2015
_chemical_formula_moiety 'C22 H17 N5 O5 Zn'
_chemical_formula_sum 'C22 H17 N5 O5 Zn'
_chemical_formula_weight 496.78
_space_group_crystal_system triclinic
_space_group_IT_number 2
_space_group_name_Hall '-P 1'
_space_group_name_H-M_alt 'P -1'
_audit_creation_date 2014-12-05
_audit_creation_method
;
Olex2 1.2
(compiled 2014.09.19 svn.r3010 for OlexSys, GUI svn.r4874)
;
_cell_angle_alpha 76.03
_cell_angle_beta 88.0460(10)
_cell_angle_gamma 77.77
_cell_formula_units_Z 2
_cell_length_a 8.56540(10)
_cell_length_b 10.18050(10)
_cell_length_c 12.92450(10)
_cell_measurement_reflns_used 9996
_cell_measurement_temperature 296(2)
_cell_measurement_theta_max 33.36
_cell_measurement_theta_min 2.33
_cell_volume 1068.689(18)
_computing_cell_refinement 'Bruker SAINT'
_computing_data_collection 'Bruker APEX2'
_computing_data_reduction 'Bruker SAINT'
_computing_molecular_graphics 'Olex2 (Dolomanov et al., 2009)'
_computing_publication_material 'Olex2 (Dolomanov et al., 2009)'
_computing_structure_refinement 'ShelXL (Sheldrick, 2008)'
_computing_structure_solution 'SHELXS-97 (Sheldrick, 1990)'
_diffrn_ambient_temperature 296.15
_diffrn_measured_fraction_theta_full 0.988
_diffrn_measured_fraction_theta_max 0.988
_diffrn_measurement_device_type 'Bruker APEX-II CCD'
_diffrn_measurement_method '\f and \w scans'
_diffrn_radiation_monochromator graphite
_diffrn_radiation_type MoK\a
_diffrn_radiation_wavelength 0.71073
_diffrn_reflns_av_R_equivalents 0.0231
_diffrn_reflns_av_unetI/netI 0.0234
_diffrn_reflns_limit_h_max 13
_diffrn_reflns_limit_h_min -13
_diffrn_reflns_limit_k_max 15
_diffrn_reflns_limit_k_min -15
_diffrn_reflns_limit_l_max 20
_diffrn_reflns_limit_l_min -19
_diffrn_reflns_number 30940
_diffrn_reflns_theta_full 33.43
_diffrn_reflns_theta_max 33.43
_diffrn_reflns_theta_min 1.62
_diffrn_source 'fine-focus sealed tube'
_exptl_absorpt_coefficient_mu 1.195
_exptl_absorpt_correction_T_max 0.9053
_exptl_absorpt_correction_T_min 0.7157
_exptl_absorpt_correction_type none
_exptl_crystal_colour orange
_exptl_crystal_density_diffrn 1.544
_exptl_crystal_density_method 'not measured'
_exptl_crystal_description PRISM
_exptl_crystal_F_000 508
_exptl_crystal_size_max 0.3
_exptl_crystal_size_mid 0.2
_exptl_crystal_size_min 0.085
_refine_diff_density_max 5.319
_refine_diff_density_min -4.640
_refine_diff_density_rms 0.159
_refine_ls_extinction_method none
_refine_ls_goodness_of_fit_ref 1.075
_refine_ls_hydrogen_treatment constr
_refine_ls_matrix_type full
_refine_ls_number_parameters 292
_refine_ls_number_reflns 8241
_refine_ls_number_restraints 0
_refine_ls_restrained_S_all 1.075
_refine_ls_R_factor_all 0.0818
_refine_ls_R_factor_gt 0.0734
_refine_ls_shift/su_max 0.001
_refine_ls_shift/su_mean 0.000
_refine_ls_structure_factor_coef Fsqd
_refine_ls_weighting_details 'calc w=1/[\s^2^(Fo^2^)+(0.1616P)^2^+0.9022P] where P=(Fo^2^+2Fc^2^)/3'
_refine_ls_weighting_scheme calc
_refine_ls_wR_factor_gt 0.2278
_refine_ls_wR_factor_ref 0.2362
_reflns_number_gt 6970
_reflns_number_total 8241
_reflns_threshold_expression >2sigma(I)
_cod_data_source_file ic5b01869_si_003.cif
_cod_data_source_block ma1548_0m_a
_cod_database_code 4346646
_shelxl_version_number 2013-4

loop_
_space_group_symop_id
_space_group_symop_operation_xyz
1 'x, y, z'
2 '-x, -y, -z'

loop_
_atom_site_label
_atom_site_type_symbol
_atom_site_fract_x
_atom_site_fract_y
_atom_site_fract_z
_atom_site_U_iso_or_equiv
_atom_site_adp_type
_atom_site_occupancy
_atom_site_site_symmetry_order
_atom_site_calc_flag
_atom_site_refinement_flags_posn
Zn1 Zn 1.14232(3) 0.21868(3) 0.15946(2) 0.02531(12) Uani 1 1 d .
O1 O 1.2560(3) 0.3263(2) 0.22863(19) 0.0336(4) Uani 1 1 d .
O4 O 1.2199(3) 1.0250(2) 0.2518(2) 0.0351(4) Uani 1 1 d .
O3 O 1.0555(3) 0.9807(2) 0.1411(2) 0.0404(5) Uani 1 1 d .
N5 N 0.7546(3) -0.2089(3) -0.0197(2) 0.0322(5) Uani 1 1 d .
N2 N 0.9151(3) 0.2591(3) 0.2010(2) 0.0355(5) Uani 1 1 d .
O2 O 1.1097(5) 0.4958(3) 0.1092(2) 0.0570(9) Uani 1 1 d .
N3 N 0.7006(3) 0.2038(3) 0.2816(3) 0.0394(6) Uani 1 1 d .
C8 C 1.1774(3) 0.6964(3) 0.2080(2) 0.0262(4) Uani 1 1 d .
H8 H 1.1132 0.7284 0.1467 0.031 Uiso 1 1 calc R
N4 N 0.6542(4) -0.1253(4) 0.1144(2) 0.0424(6) Uani 1 1 d .
N1 N 1.4587(9) 0.5587(5) 0.4890(5) 0.0923(13) Uani 1 1 d .
C2 C 1.2355(3) 0.5550(2) 0.2468(2) 0.0250(4) Uani 1 1 d .
C6 C 1.2154(3) 0.7902(2) 0.2609(2) 0.0260(4) Uani 1 1 d .
C3 C 1.3302(3) 0.5064(3) 0.3390(2) 0.0279(5) Uani 1 1 d .
H3 H 1.3691 0.4119 0.3651 0.033 Uiso 1 1 calc R
C5 C 1.3094(4) 0.7424(3) 0.3530(2) 0.0314(5) Uani 1 1 d .
H5 H 1.3345 0.8046 0.3886 0.038 Uiso 1 1 calc R
C20 C 0.7654(4) -0.1217(3) 0.0397(2) 0.0346(6) Uani 1 1 d .
H20 H 0.8400 -0.0657 0.0305 0.042 Uiso 1 1 calc R
C7 C 1.1577(4) 0.9428(3) 0.2141(2) 0.0289(5) Uani 1 1 d .
C4 C 1.3660(4) 0.6008(3) 0.3917(2) 0.0312(5) Uani 1 1 d .
C1 C 1.1962(4) 0.4540(3) 0.1890(2) 0.0294(5) Uani 1 1 d .
C9 C 0.8602(4) 0.1695(4) 0.2779(3) 0.0388(6) Uani 1 1 d .
H9 H 0.9238 0.0931 0.3231 0.047 Uiso 1 1 calc R
C18 C 0.6971(4) -0.1084(4) 0.3005(3) 0.0402(7) Uani 1 1 d .
C13 C 0.6793(5) -0.0302(5) 0.3786(3) 0.0426(7) Uani 1 1 d .
C12 C 0.5998(5) 0.1209(5) 0.3528(3) 0.0475(8) Uani 1 1 d .
H12A H 0.4970 0.1338 0.3184 0.057 Uiso 1 1 calc R
H12B H 0.5818 0.1523 0.4182 0.057 Uiso 1 1 calc R
C19 C 0.6256(6) -0.0379(5) 0.1902(3) 0.0503(9) Uani 1 1 d .
H19A H 0.5112 -0.0073 0.1964 0.060 Uiso 1 1 calc R
H19B H 0.6697 0.0436 0.1621 0.060 Uiso 1 1 calc R
C22 C 0.6309(5) -0.2703(5) 0.0194(3) 0.0488(9) Uani 1 1 d .
H22 H 0.5957 -0.3364 -0.0071 0.059 Uiso 1 1 calc R
C17 C 0.7806(6) -0.2441(5) 0.3259(4) 0.0551(10) Uani 1 1 d .
H17 H 0.7925 -0.2952 0.2744 0.066 Uiso 1 1 calc R
C21 C 0.5672(6) -0.2193(6) 0.1031(4) 0.0601(12) Uani 1 1 d .
H21 H 0.4818 -0.2434 0.1443 0.072 Uiso 1 1 calc R
C14 C 0.7457(6) -0.0930(6) 0.4801(3) 0.0569(11) Uani 1 1 d .
H14 H 0.7343 -0.0426 0.5321 0.068 Uiso 1 1 calc R
C10 C 0.7847(5) 0.3542(5) 0.1533(4) 0.0569(11) Uani 1 1 d .
H10 H 0.7868 0.4297 0.0963 0.068 Uiso 1 1 calc R
C11 C 0.6508(5) 0.3200(6) 0.2033(4) 0.0591(11) Uani 1 1 d .
H11 H 0.5458 0.3671 0.1868 0.071 Uiso 1 1 calc R
C15 C 0.8277(8) -0.2283(7) 0.5042(4) 0.0738(16) Uani 1 1 d .
H15 H 0.8706 -0.2688 0.5724 0.089 Uiso 1 1 calc R
C16 C 0.8471(8) -0.3056(6) 0.4270(4) 0.0701(14) Uani 1 1 d .
H16 H 0.9038 -0.3969 0.4431 0.084 Uiso 1 1 calc R
O5 O 1.3947(7) 0.6406(5) 0.5556(4) 0.0923(13) Uani 1 1 d .

loop_
_atom_site_aniso_label
_atom_site_aniso_U_11
_atom_site_aniso_U_22
_atom_site_aniso_U_33
_atom_site_aniso_U_23
_atom_site_aniso_U_13
_atom_site_aniso_U_12
Zn1 0.02964(17) 0.01869(16) 0.02954(18) -0.00766(11) -0.00246(11) -0.00667(11)
O1 0.0407(11) 0.0224(8) 0.0415(11) -0.0127(8) -0.0086(9) -0.0076(8)
O4 0.0450(12) 0.0191(8) 0.0417(11) -0.0079(8) -0.0044(9) -0.0065(8)
O3 0.0503(13) 0.0238(9) 0.0426(12) -0.0020(8) -0.0138(10) -0.0026(9)
N5 0.0380(12) 0.0338(12) 0.0288(10) -0.0114(9) 0.0013(9) -0.0121(9)
N2 0.0317(11) 0.0282(11) 0.0449(14) -0.0077(10) 0.0006(10) -0.0036(9)
O2 0.090(2) 0.0361(13) 0.0475(15) -0.0076(11) -0.0363(15) -0.0157(14)
N3 0.0307(12) 0.0453(15) 0.0445(14) -0.0180(12) 0.0067(10) -0.0057(10)
C8 0.0320(11) 0.0183(9) 0.0281(11) -0.0036(8) -0.0060(9) -0.0062(8)
N4 0.0463(15) 0.0515(17) 0.0334(13) -0.0170(12) 0.0041(11) -0.0116(13)
N1 0.140(3) 0.0614(18) 0.071(2) -0.0297(15) -0.047(2) 0.0116(19)
C2 0.0310(11) 0.0178(9) 0.0273(10) -0.0061(8) -0.0061(8) -0.0061(8)
C6 0.0326(11) 0.0157(9) 0.0292(11) -0.0053(8) -0.0019(9) -0.0040(8)
C3 0.0370(12) 0.0175(9) 0.0292(11) -0.0057(8) -0.0081(9) -0.0044(8)
C5 0.0473(15) 0.0185(10) 0.0295(11) -0.0078(9) -0.0074(10) -0.0055(10)
C20 0.0405(14) 0.0358(14) 0.0312(12) -0.0118(11) -0.0009(11) -0.0115(11)
C7 0.0357(13) 0.0167(9) 0.0324(12) -0.0044(8) 0.0004(10) -0.0033(9)
C4 0.0479(15) 0.0187(10) 0.0269(11) -0.0047(8) -0.0101(10) -0.0061(10)
C1 0.0381(13) 0.0226(11) 0.0314(12) -0.0093(9) -0.0051(10) -0.0112(9)
C9 0.0305(13) 0.0386(15) 0.0451(16) -0.0080(13) 0.0031(11) -0.0051(11)
C18 0.0427(16) 0.0493(18) 0.0306(13) -0.0105(12) 0.0064(11) -0.0138(14)
C13 0.0437(16) 0.059(2) 0.0318(14) -0.0146(14) 0.0127(12) -0.0233(15)
C12 0.0412(17) 0.062(2) 0.0467(18) -0.0254(17) 0.0184(14) -0.0161(16)
C19 0.065(2) 0.051(2) 0.0337(15) -0.0183(15) -0.0034(15) 0.0014(17)
C22 0.056(2) 0.056(2) 0.0478(19) -0.0224(17) 0.0107(16) -0.0309(18)
C17 0.069(3) 0.051(2) 0.044(2) -0.0074(17) 0.0028(18) -0.016(2)
C21 0.056(2) 0.085(3) 0.057(2) -0.033(2) 0.0234(19) -0.039(2)
C14 0.068(3) 0.078(3) 0.0323(16) -0.0125(18) 0.0070(16) -0.035(2)
C10 0.0417(18) 0.048(2) 0.063(3) 0.0071(19) -0.0004(17) 0.0068(16)
C11 0.0330(16) 0.066(3) 0.067(3) -0.007(2) 0.0021(16) 0.0051(17)
C15 0.093(4) 0.087(4) 0.039(2) 0.008(2) -0.009(2) -0.038(3)
C16 0.081(4) 0.064(3) 0.052(2) 0.010(2) -0.006(2) -0.015(3)
O5 0.140(3) 0.0614(18) 0.071(2) -0.0297(15) -0.047(2) 0.0116(19)

loop_
_atom_type_symbol
_atom_type_description
_atom_type_scat_dispersion_real
_atom_type_scat_dispersion_imag
_atom_type_scat_source
C C 0.0033 0.0016 'International Tables Vol C Tables 4.2.6.8 and 6.1.1.4'
H H 0.0000 0.0000 'International Tables Vol C Tables 4.2.6.8 and 6.1.1.4'
N N 0.0061 0.0033 'International Tables Vol C Tables 4.2.6.8 and 6.1.1.4'
O O 0.0106 0.0060 'International Tables Vol C Tables 4.2.6.8 and 6.1.1.4'
Zn Zn 0.2839 1.4301 'International Tables Vol C Tables 4.2.6.8 and 6.1.1.4'

loop_
_geom_angle_atom_site_label_1
_geom_angle_atom_site_label_2
_geom_angle_atom_site_label_3
_geom_angle
_geom_angle_site_symmetry_1
_geom_angle_site_symmetry_3
O1 Zn1 O4 100.73(9) . 1_545
O1 Zn1 N5 107.81(11) . 2_755
O1 Zn1 N2 106.86(11) . .
N5 Zn1 O4 103.27(11) 2_755 1_545
N2 Zn1 O4 101.39(11) . 1_545
N2 Zn1 N5 132.25(12) . 2_755
C1 O1 Zn1 106.72(17) . .
C7 O4 Zn1 107.49(19) . 1_565
C20 N5 Zn1 127.6(2) . 2_755
C20 N5 C22 106.4(3) . .
C22 N5 Zn1 124.4(2) . 2_755
C9 N2 Zn1 120.0(2) . .
C9 N2 C10 106.4(3) . .
C10 N2 Zn1 132.4(3) . .
C9 N3 C12 125.0(3) . .
C9 N3 C11 107.5(3) . .
C11 N3 C12 127.3(3) . .
C2 C8 C6 120.1(2) . .
C20 N4 C19 125.5(3) . .
C20 N4 C21 108.0(3) . .
C21 N4 C19 126.5(4) . .
N1 N1 C4 117.5(6) 2_866 .
N1 N1 O5 129.1(7) 2_866 .
O5 N1 C4 109.2(4) . .
C8 C2 C1 120.1(2) . .
C3 C2 C8 120.2(2) . .
C3 C2 C1 119.7(2) . .
C8 C6 C7 118.9(2) . .
C5 C6 C8 120.0(2) . .
C5 C6 C7 121.1(2) . .
C2 C3 C4 119.2(2) . .
C6 C5 C4 119.6(2) . .
N5 C20 N4 110.5(3) . .
O4 C7 C6 117.0(3) . .
O3 C7 O4 124.3(3) . .
O3 C7 C6 118.7(3) . .
C3 C4 N1 122.5(3) . .
C5 C4 N1 116.5(3) . .
C5 C4 C3 120.9(2) . .
O1 C1 C2 116.3(2) . .
O2 C1 O1 123.6(3) . .
O2 C1 C2 120.1(3) . .
N2 C9 N3 110.7(3) . .
C13 C18 C19 118.2(4) . .
C17 C18 C13 119.6(4) . .
C17 C18 C19 122.2(4) . .
C18 C13 C12 121.6(3) . .
C14 C13 C18 118.9(4) . .
C14 C13 C12 119.3(4) . .
N3 C12 C13 110.5(3) . .
N4 C19 C18 114.2(3) . .
C21 C22 N5 109.1(3) . .
C18 C17 C16 121.2(5) . .
C22 C21 N4 106.0(3) . .
C15 C14 C13 120.8(4) . .
C11 C10 N2 108.6(4) . .
N3 C11 C10 106.7(3) . .
C14 C15 C16 120.5(5) . .
C17 C16 C15 119.0(6) . .

loop_
_geom_bond_atom_site_label_1
_geom_bond_atom_site_label_2
_geom_bond_distance
_geom_bond_site_symmetry_2
Zn1 O1 1.983(2) .
Zn1 O4 2.029(2) 1_545
Zn1 N5 1.999(3) 2_755
Zn1 N2 1.985(3) .
O1 C1 1.276(4) .
O4 Zn1 2.029(2) 1_565
O4 C7 1.275(4) .
O3 C7 1.242(4) .
N5 Zn1 1.999(3) 2_755
N5 C20 1.324(4) .
N5 C22 1.363(4) .
N2 C9 1.324(4) .
N2 C10 1.366(5) .
O2 C1 1.224(4) .
N3 C9 1.340(4) .
N3 C12 1.477(5) .
N3 C11 1.358(6) .
C8 C2 1.392(3) .
C8 C6 1.395(3) .
N4 C20 1.333(4) .
N4 C19 1.457(5) .
N4 C21 1.366(5) .
N1 N1 1.225(10) 2_866
N1 C4 1.435(5) .
N1 O5 1.363(7) .
C2 C3 1.390(3) .
C2 C1 1.504(4) .
C6 C5 1.386(4) .
C6 C7 1.505(4) .
C3 C4 1.392(4) .
C5 C4 1.391(4) .
C18 C13 1.414(5) .
C18 C19 1.518(5) .
C18 C17 1.380(6) .
C13 C12 1.505(6) .
C13 C14 1.394(6) .
C22 C21 1.360(6) .
C17 C16 1.389(7) .
C14 C15 1.373(9) .
C10 C11 1.365(6) .
C15 C16 1.398(9) .

loop_
_geom_hbond_atom_site_label_D
_geom_hbond_atom_site_label_H
_geom_hbond_atom_site_label_A
_geom_hbond_distance_DH
_geom_hbond_distance_HA
_geom_hbond_distance_DA
_geom_hbond_angle_DHA
_geom_hbond_site_symmetry_A
C20 H20 O3 0.93 2.39 2.990(4) 121.8 2_765

loop_
_geom_torsion_atom_site_label_1
_geom_torsion_atom_site_label_2
_geom_torsion_atom_site_label_3
_geom_torsion_atom_site_label_4
_geom_torsion
_geom_torsion_site_symmetry_1
Zn1 O1 C1 O2 -13.1(4) .
Zn1 O1 C1 C2 166.1(2) .
Zn1 O4 C7 O3 -6.9(4) 1_565
Zn1 O4 C7 C6 172.0(2) 1_565
Zn1 N5 C20 N4 166.2(2) 2_755
Zn1 N5 C22 C21 -166.8(4) 2_755
Zn1 N2 C9 N3 -169.5(2) .
Zn1 N2 C10 C11 167.4(3) .
N5 C22 C21 N4 0.1(6) .
N2 C10 C11 N3 0.1(6) .
C8 C2 C3 C4 0.0(4) .
C8 C2 C1 O1 178.9(3) .
C8 C2 C1 O2 -1.8(5) .
C8 C6 C5 C4 0.3(5) .
C8 C6 C7 O4 -166.5(3) .
C8 C6 C7 O3 12.5(4) .
N1 N1 C4 C3 18.9(13) 2_866
N1 N1 C4 C5 -162.6(9) 2_866
C2 C8 C6 C5 -0.8(4) .
C2 C8 C6 C7 177.0(3) .
C2 C3 C4 N1 178.0(5) .
C2 C3 C4 C5 -0.5(5) .
C6 C8 C2 C3 0.7(4) .
C6 C8 C2 C1 -179.3(3) .
C6 C5 C4 N1 -178.3(4) .
C6 C5 C4 C3 0.3(5) .
C3 C2 C1 O1 -1.1(4) .
C3 C2 C1 O2 178.2(3) .
C5 C6 C7 O4 11.3(4) .
C5 C6 C7 O3 -169.7(3) .
C20 N5 C22 C21 -0.1(5) .
C20 N4 C19 C18 -100.5(5) .
C20 N4 C21 C22 -0.1(6) .
C7 C6 C5 C4 -177.5(3) .
C1 C2 C3 C4 179.9(3) .
C9 N2 C10 C11 0.1(6) .
C9 N3 C12 C13 -28.2(5) .
C9 N3 C11 C10 -0.3(6) .
C18 C13 C12 N3 -69.2(4) .
C18 C13 C14 C15 0.2(6) .
C18 C17 C16 C15 0.4(8) .
C13 C18 C19 N4 178.2(3) .
C13 C18 C17 C16 0.2(7) .
C13 C14 C15 C16 0.4(8) .
C12 N3 C9 N2 175.5(3) .
C12 N3 C11 C10 -175.3(4) .
C12 C13 C14 C15 -175.9(4) .
C19 N4 C20 N5 -176.6(3) .
C19 N4 C21 C22 176.5(4) .
C19 C18 C13 C12 -3.3(5) .
C19 C18 C13 C14 -179.3(4) .
C19 C18 C17 C16 179.0(5) .
C22 N5 C20 N4 0.1(4) .
C17 C18 C13 C12 175.5(4) .
C17 C18 C13 C14 -0.6(5) .
C17 C18 C19 N4 -0.5(6) .
C21 N4 C20 N5 0.0(5) .
C21 N4 C19 C18 83.5(6) .
C14 C13 C12 N3 106.8(4) .
C14 C15 C16 C17 -0.8(9) .
C10 N2 C9 N3 -0.3(5) .
C11 N3 C9 N2 0.4(5) .
C11 N3 C12 C13 145.9(4) .
O5 N1 C4 C3 -140.2(5) .
O5 N1 C4 C5 38.3(7) .
